data_8106399
loop_
_publ_author_name
'Zhang, Hong'
'Zou, Xiaoqing'
'Feng, Qiran'
'Xu, Baoming'
'Pang, Haixia'

_publ_section_title
;
 Crystal structure of
 catena-poly[diiodido-(\m2-1,5-dimethyl-2-phenyl-4-((pyridin-3-ylmethylene)amino)-1,2-dihydro-3H-pyrazol-3-one-\k2
 N:O)zinc(II)], C17H16I2N4OZn
;
_journal_issue 6
_journal_name_full 'Zeitschrift f\"ur Kristallographie - New Crystal Structures'
_journal_page_first 1061
_journal_page_last 1062
_journal_paper_doi 10.1515/ncrs-2018-0171
_journal_volume 233
_journal_year 2018
_chemical_formula_sum 'C17 H16 I2 N4 O Zn'
_chemical_formula_weight 611.51
_space_group_crystal_system monoclinic
_space_group_IT_number 14
_space_group_name_Hall '-P 2ybc'
_space_group_name_H-M_alt 'P 1 21/c 1'
_atom_sites_solution_hydrogens geom
_cell_angle_alpha 90
_cell_angle_beta 95.534(3)
_cell_angle_gamma 90
_cell_formula_units_Z 4
_cell_length_a 8.8359(15)
_cell_length_b 15.585(3)
_cell_length_c 15.163(3)
_cell_measurement_reflns_used 4413
_cell_measurement_temperature 298(2)
_cell_measurement_theta_max 28.07
_cell_measurement_theta_min 2.32
_cell_volume 2078.3(7)
_computing_cell_refinement 'Bruker SAINT'
_computing_data_collection 'Bruker APEX2'
_computing_data_reduction 'Bruker SAINT'
_computing_molecular_graphics 'Bruker SHELXTL'
_computing_publication_material 'Bruker SHELXTL'
_computing_structure_refinement 'SHELXL-2014/7 (Sheldrick, 2014)'
_computing_structure_solution 'SHELXS-97 (Sheldrick, 2008)'
_diffrn_ambient_temperature 298(2)
_diffrn_measured_fraction_theta_full 0.993
_diffrn_measured_fraction_theta_max 0.986
_diffrn_measurement_device_type 'Bruker APEX-II CCD'
_diffrn_measurement_method '\f and \w scans'
_diffrn_radiation_type MoK\a
_diffrn_radiation_wavelength 0.71073
_diffrn_reflns_av_R_equivalents 0.0373
_diffrn_reflns_av_unetI/netI 0.0388
_diffrn_reflns_Laue_measured_fraction_full 0.993
_diffrn_reflns_Laue_measured_fraction_max 0.986
_diffrn_reflns_limit_h_max 11
_diffrn_reflns_limit_h_min -11
_diffrn_reflns_limit_k_max 20
_diffrn_reflns_limit_k_min -18
_diffrn_reflns_limit_l_max 19
_diffrn_reflns_limit_l_min -20
_diffrn_reflns_number 16568
_diffrn_reflns_point_group_measured_fraction_full 0.993
_diffrn_reflns_point_group_measured_fraction_max 0.986
_diffrn_reflns_theta_full 25.242
_diffrn_reflns_theta_max 28.431
_diffrn_reflns_theta_min 1.878
_exptl_absorpt_coefficient_mu 4.164
_exptl_absorpt_correction_type none
_exptl_crystal_colour colorless
_exptl_crystal_density_diffrn 1.954
_exptl_crystal_description block
_exptl_crystal_F_000 1160
_exptl_crystal_size_max 0.150
_exptl_crystal_size_mid 0.120
_exptl_crystal_size_min 0.100
_refine_diff_density_max 0.913
_refine_diff_density_min -1.364
_refine_diff_density_rms 0.205
_refine_ls_extinction_coef .
_refine_ls_extinction_method none
_refine_ls_goodness_of_fit_ref 1.056
_refine_ls_hydrogen_treatment constr
_refine_ls_matrix_type full
_refine_ls_number_parameters 228
_refine_ls_number_reflns 5168
_refine_ls_number_restraints 0
_refine_ls_restrained_S_all 1.056
_refine_ls_R_factor_all 0.0675
_refine_ls_R_factor_gt 0.0364
_refine_ls_shift/su_max 0.001
_refine_ls_shift/su_mean 0.000
_refine_ls_structure_factor_coef Fsqd
_refine_ls_weighting_details 'w=1/[\s^2^(Fo^2^)+(0.0657P)^2^+0.7029P] where P=(Fo^2^+2Fc^2^)/3'
_refine_ls_weighting_scheme calc
_refine_ls_wR_factor_gt 0.1010
_refine_ls_wR_factor_ref 0.1265
_reflns_Friedel_coverage 0.000
_reflns_Friedel_fraction_full .
_reflns_Friedel_fraction_max .
_reflns_number_gt 3478
_reflns_number_total 5168
_reflns_threshold_expression 'I > 2\s(I)'
_cod_data_source_file suppl_ncrs-2018-0171_suppl.cif
_cod_data_source_block mo
_cod_original_cell_volume 2078.4(6)
_cod_original_sg_symbol_H-M 'P 21/c'
_cod_database_code 8106399
_shelx_space_group_comment
; 
The symmetry employed for this shelxl refinement is uniquely defined 
by the following loop, which should always be used as a source of 
symmetry information in preference to the above space-group names. 
They are only intended as comments. 
;
_shelx_estimated_absorpt_t_min 0.574
_shelx_estimated_absorpt_t_max 0.681

loop_
_space_group_symop_operation_xyz
'x, y, z'
'-x, y+1/2, -z+1/2'
'-x, -y, -z'
'x, -y-1/2, z-1/2'

loop_
_atom_site_label
_atom_site_type_symbol
_atom_site_fract_x
_atom_site_fract_y
_atom_site_fract_z
_atom_site_U_iso_or_equiv
_atom_site_adp_type
_atom_site_occupancy
_atom_site_site_symmetry_order
_atom_site_calc_flag
_atom_site_refinement_flags_posn
_atom_site_refinement_flags_adp
_atom_site_refinement_flags_occupancy
_atom_site_disorder_assembly
_atom_site_disorder_group
Zn1 Zn 0.45035(7) 0.21384(4) 0.71074(3) 0.04805(16) Uani 1 1 d . . . . .
I1 I 0.29088(5) 0.24231(3) 0.83998(3) 0.07999(17) Uani 1 1 d . . . . .
I2 I 0.34733(5) 0.10093(3) 0.59944(2) 0.06706(15) Uani 1 1 d . . . . .
N1 N 0.8071(5) 0.0883(2) 0.6832(3) 0.0485(9) Uani 1 1 d . . . . .
N2 N 0.8879(5) 0.0134(2) 0.7053(3) 0.0544(10) Uani 1 1 d . . . . .
N3 N 0.7381(5) 0.0500(2) 0.9110(3) 0.0482(9) Uani 1 1 d . . . . .
N4 N 0.5096(5) 0.1723(2) 1.1536(2) 0.0479(9) Uani 1 1 d . . . . .
O1 O 0.6643(4) 0.1854(2) 0.7556(2) 0.0490(7) Uani 1 1 d . . . . .
C1 C 0.8289(5) 0.1340(3) 0.6037(3) 0.0466(10) Uani 1 1 d . . . . .
C2 C 0.9433(7) 0.1940(3) 0.6046(4) 0.0608(13) Uani 1 1 d . . . . .
H2 H 1.0031 0.2060 0.6570 0.073 Uiso 1 1 calc R U . . .
C3 C 0.9688(8) 0.2364(4) 0.5271(4) 0.0738(17) Uani 1 1 d . . . . .
H3 H 1.0476 0.2760 0.5270 0.089 Uiso 1 1 calc R U . . .
C4 C 0.8781(9) 0.2199(4) 0.4506(4) 0.0754(18) Uani 1 1 d . . . . .
H4 H 0.8940 0.2490 0.3988 0.090 Uiso 1 1 calc R U . . .
C5 C 0.7637(8) 0.1605(5) 0.4505(4) 0.0784(19) Uani 1 1 d . . . . .
H5 H 0.7025 0.1497 0.3983 0.094 Uiso 1 1 calc R U . . .
C6 C 0.7379(6) 0.1165(4) 0.5264(4) 0.0672(15) Uani 1 1 d . . . . .
H6 H 0.6608 0.0758 0.5257 0.081 Uiso 1 1 calc R U . . .
C7 C 0.7394(5) 0.1159(3) 0.7559(3) 0.0429(10) Uani 1 1 d . . . . .
C8 C 0.7760(5) 0.0551(3) 0.8231(3) 0.0448(10) Uani 1 1 d . . . . .
C9 C 0.8672(5) -0.0068(3) 0.7889(3) 0.0503(11) Uani 1 1 d . . . . .
C10 C 0.9322(8) -0.0853(4) 0.8327(5) 0.0752(17) Uani 1 1 d . . . . .
H10A H 0.8791 -0.1347 0.8079 0.113 Uiso 1 1 calc R U . . .
H10B H 0.9217 -0.0824 0.8951 0.113 Uiso 1 1 calc R U . . .
H10C H 1.0379 -0.0896 0.8236 0.113 Uiso 1 1 calc R U . . .
C11 C 0.9591(7) -0.0350(4) 0.6392(4) 0.0700(16) Uani 1 1 d . . . . .
H11A H 1.0092 -0.0843 0.6664 0.105 Uiso 1 1 calc R U . . .
H11B H 1.0324 0.0005 0.6138 0.105 Uiso 1 1 calc R U . . .
H11C H 0.8831 -0.0533 0.5936 0.105 Uiso 1 1 calc R U . . .
C12 C 0.6561(6) 0.1079(3) 0.9418(3) 0.0461(10) Uani 1 1 d . . . . .
H12 H 0.6200 0.1534 0.9060 0.055 Uiso 1 1 calc R U . . .
C13 C 0.6187(5) 0.1027(3) 1.0340(3) 0.0438(10) Uani 1 1 d . . . . .
C14 C 0.6518(6) 0.0318(3) 1.0869(3) 0.0541(12) Uani 1 1 d . . . . .
H14 H 0.7006 -0.0155 1.0651 0.065 Uiso 1 1 calc R U . . .
C15 C 0.6110(7) 0.0319(3) 1.1734(3) 0.0635(14) Uani 1 1 d . . . . .
H15 H 0.6313 -0.0154 1.2100 0.076 Uiso 1 1 calc R U . . .
C16 C 0.5413(7) 0.1023(3) 1.2036(3) 0.0571(13) Uani 1 1 d . . . . .
H16 H 0.5144 0.1019 1.2613 0.069 Uiso 1 1 calc R U . . .
C17 C 0.5475(5) 0.1711(3) 1.0703(3) 0.0467(10) Uani 1 1 d . . . . .
H17 H 0.5246 0.2190 1.0350 0.056 Uiso 1 1 calc R U . . .

loop_
_atom_site_aniso_label
_atom_site_aniso_U_11
_atom_site_aniso_U_22
_atom_site_aniso_U_33
_atom_site_aniso_U_23
_atom_site_aniso_U_13
_atom_site_aniso_U_12
Zn1 0.0579(3) 0.0515(3) 0.0364(3) 0.0054(2) 0.0131(2) 0.0128(2)
I1 0.0820(3) 0.1126(4) 0.0498(2) 0.0107(2) 0.02958(19) 0.0412(2)
I2 0.0739(3) 0.0738(3) 0.0546(2) -0.00422(16) 0.01212(17) -0.01681(18)
N1 0.057(2) 0.043(2) 0.049(2) -0.0057(16) 0.0204(18) 0.0067(17)
N2 0.056(2) 0.041(2) 0.068(3) -0.0110(19) 0.021(2) 0.0103(18)
N3 0.056(2) 0.044(2) 0.044(2) -0.0015(16) 0.0024(17) 0.0007(17)
N4 0.068(3) 0.043(2) 0.0323(18) -0.0008(15) 0.0065(17) -0.0119(18)
O1 0.0599(19) 0.0428(17) 0.0452(17) -0.0056(13) 0.0094(14) 0.0120(15)
C1 0.050(3) 0.048(3) 0.043(2) -0.0097(19) 0.0123(19) 0.009(2)
C2 0.073(3) 0.052(3) 0.058(3) -0.004(2) 0.006(3) -0.012(3)
C3 0.094(5) 0.063(4) 0.067(4) 0.000(3) 0.019(3) -0.011(3)
C4 0.099(5) 0.074(4) 0.058(4) 0.007(3) 0.029(3) 0.032(4)
C5 0.072(4) 0.119(6) 0.043(3) -0.017(3) 0.000(3) 0.020(4)
C6 0.054(3) 0.094(4) 0.056(3) -0.026(3) 0.015(2) -0.007(3)
C7 0.046(2) 0.041(2) 0.043(2) -0.0079(18) 0.0097(18) 0.0037(18)
C8 0.047(2) 0.040(2) 0.047(2) -0.0014(18) 0.0079(19) 0.0038(18)
C9 0.052(3) 0.041(2) 0.058(3) -0.005(2) 0.005(2) 0.006(2)
C10 0.090(4) 0.047(3) 0.089(4) 0.002(3) 0.011(3) 0.024(3)
C11 0.086(4) 0.046(3) 0.086(4) -0.009(3) 0.047(3) 0.009(3)
C12 0.057(3) 0.039(2) 0.043(2) 0.0009(18) 0.005(2) 0.002(2)
C13 0.053(3) 0.039(2) 0.039(2) -0.0020(17) 0.0015(19) -0.0037(19)
C14 0.070(3) 0.043(3) 0.048(3) 0.003(2) 0.000(2) -0.005(2)
C15 0.094(4) 0.047(3) 0.048(3) 0.012(2) 0.003(3) -0.004(3)
C16 0.083(4) 0.055(3) 0.032(2) 0.003(2) 0.002(2) -0.019(3)
C17 0.065(3) 0.040(2) 0.035(2) 0.0042(17) 0.003(2) -0.004(2)

loop_
_atom_type_symbol
_atom_type_description
_atom_type_scat_dispersion_real
_atom_type_scat_dispersion_imag
_atom_type_scat_source
C C 0.0033 0.0016 'International Tables Vol C Tables 4.2.6.8 and 6.1.1.4'
H H 0.0000 0.0000 'International Tables Vol C Tables 4.2.6.8 and 6.1.1.4'
N N 0.0061 0.0033 'International Tables Vol C Tables 4.2.6.8 and 6.1.1.4'
O O 0.0106 0.0060 'International Tables Vol C Tables 4.2.6.8 and 6.1.1.4'
Zn Zn 0.2839 1.4301 'International Tables Vol C Tables 4.2.6.8 and 6.1.1.4'
I I -0.4742 1.8119 'International Tables Vol C Tables 4.2.6.8 and 6.1.1.4'

loop_
_geom_angle_atom_site_label_1
_geom_angle_atom_site_label_2
_geom_angle_atom_site_label_3
_geom_angle
_geom_angle_site_symmetry_1
_geom_angle_site_symmetry_3
O1 Zn1 N4 93.65(15) . 4_565
O1 Zn1 I2 109.78(9) . .
N4 Zn1 I2 113.88(10) 4_565 .
O1 Zn1 I1 110.55(9) . .
N4 Zn1 I1 110.68(10) 4_565 .
I2 Zn1 I1 116.06(3) . .
C7 N1 N2 108.8(4) . .
C7 N1 C1 128.7(4) . .
N2 N1 C1 120.9(4) . .
C9 N2 N1 108.2(4) . .
C9 N2 C11 130.0(4) . .
N1 N2 C11 121.1(4) . .
C12 N3 C8 120.3(4) . .
C17 N4 C16 117.6(4) . .
C17 N4 Zn1 120.4(3) . 4_566
C16 N4 Zn1 120.6(3) . 4_566
C7 O1 Zn1 131.9(3) . .
C2 C1 C6 120.6(5) . .
C2 C1 N1 119.2(4) . .
C6 C1 N1 120.1(5) . .
C1 C2 C3 119.7(5) . .
C1 C2 H2 120.2 . .
C3 C2 H2 120.2 . .
C4 C3 C2 119.9(6) . .
C4 C3 H3 120.0 . .
C2 C3 H3 120.0 . .
C3 C4 C5 120.0(6) . .
C3 C4 H4 120.0 . .
C5 C4 H4 120.0 . .
C4 C5 C6 121.1(6) . .
C4 C5 H5 119.5 . .
C6 C5 H5 119.5 . .
C5 C6 C1 118.7(6) . .
C5 C6 H6 120.6 . .
C1 C6 H6 120.6 . .
O1 C7 N1 122.2(4) . .
O1 C7 C8 131.4(4) . .
N1 C7 C8 106.4(4) . .
C9 C8 N3 121.0(4) . .
C9 C8 C7 107.4(4) . .
N3 C8 C7 131.6(4) . .
N2 C9 C8 109.2(4) . .
N2 C9 C10 122.5(5) . .
C8 C9 C10 128.3(5) . .
C9 C10 H10A 109.5 . .
C9 C10 H10B 109.5 . .
H10A C10 H10B 109.5 . .
C9 C10 H10C 109.5 . .
H10A C10 H10C 109.5 . .
H10B C10 H10C 109.5 . .
N2 C11 H11A 109.5 . .
N2 C11 H11B 109.5 . .
H11A C11 H11B 109.5 . .
N2 C11 H11C 109.5 . .
H11A C11 H11C 109.5 . .
H11B C11 H11C 109.5 . .
N3 C12 C13 119.9(4) . .
N3 C12 H12 120.1 . .
C13 C12 H12 120.1 . .
C17 C13 C14 117.8(4) . .
C17 C13 C12 119.4(4) . .
C14 C13 C12 122.9(4) . .
C13 C14 C15 119.1(5) . .
C13 C14 H14 120.5 . .
C15 C14 H14 120.5 . .
C16 C15 C14 119.0(5) . .
C16 C15 H15 120.5 . .
C14 C15 H15 120.5 . .
N4 C16 C15 122.9(5) . .
N4 C16 H16 118.5 . .
C15 C16 H16 118.5 . .
N4 C17 C13 123.6(4) . .
N4 C17 H17 118.2 . .
C13 C17 H17 118.2 . .

loop_
_geom_bond_atom_site_label_1
_geom_bond_atom_site_label_2
_geom_bond_distance
_geom_bond_site_symmetry_2
Zn1 O1 1.997(3) .
Zn1 N4 2.064(4) 4_565
Zn1 I2 2.5451(7) .
Zn1 I1 2.5604(7) .
N1 C7 1.373(5) .
N1 N2 1.392(5) .
N1 C1 1.429(6) .
N2 C9 1.336(6) .
N2 C11 1.447(6) .
N3 C12 1.274(6) .
N3 C8 1.406(6) .
N4 C17 1.337(5) .
N4 C16 1.343(6) .
N4 Zn1 2.064(4) 4_566
O1 C7 1.269(5) .
C1 C2 1.376(7) .
C1 C6 1.383(7) .
C2 C3 1.386(8) .
C2 H2 0.9300 .
C3 C4 1.369(10) .
C3 H3 0.9300 .
C4 C5 1.371(10) .
C4 H4 0.9300 .
C5 C6 1.377(9) .
C5 H5 0.9300 .
C6 H6 0.9300 .
C7 C8 1.408(6) .
C8 C9 1.389(6) .
C9 C10 1.481(7) .
C10 H10A 0.9600 .
C10 H10B 0.9600 .
C10 H10C 0.9600 .
C11 H11A 0.9600 .
C11 H11B 0.9600 .
C11 H11C 0.9600 .
C12 C13 1.470(6) .
C12 H12 0.9300 .
C13 C17 1.379(6) .
C13 C14 1.380(6) .
C14 C15 1.393(7) .
C14 H14 0.9300 .
C15 C16 1.358(8) .
C15 H15 0.9300 .
C16 H16 0.9300 .
C17 H17 0.9300 .

loop_
_geom_hbond_atom_site_label_D
_geom_hbond_atom_site_label_H
_geom_hbond_atom_site_label_A
_geom_hbond_distance_DH
_geom_hbond_distance_HA
_geom_hbond_distance_DA
_geom_hbond_angle_DHA
_geom_hbond_site_symmetry_A
C15 H15 I2 0.93 3.17 4.005(5) 150.2 3_657
C12 H12 O1 0.93 2.40 3.079(6) 129.3 .
C12 H12 I1 0.93 3.29 4.028(5) 137.9 .
C11 H11B I2 0.96 3.22 4.125(6) 158.2 1_655
C10 H10A I1 0.96 3.21 4.119(7) 158.6 2_646
C6 H6 I2 0.93 3.11 3.733(6) 125.9 .

loop_
_geom_torsion_atom_site_label_1
_geom_torsion_atom_site_label_2
_geom_torsion_atom_site_label_3
_geom_torsion_atom_site_label_4
_geom_torsion
_geom_torsion_site_symmetry_1
_geom_torsion_site_symmetry_2
_geom_torsion_site_symmetry_3
_geom_torsion_site_symmetry_4
C7 N1 N2 C9 1.9(5) . . . .
C1 N1 N2 C9 168.8(4) . . . .
C7 N1 N2 C11 174.0(5) . . . .
C1 N1 N2 C11 -19.1(7) . . . .
C7 N1 C1 C2 77.3(6) . . . .
N2 N1 C1 C2 -86.7(6) . . . .
C7 N1 C1 C6 -104.2(6) . . . .
N2 N1 C1 C6 91.8(6) . . . .
C6 C1 C2 C3 -0.9(8) . . . .
N1 C1 C2 C3 177.7(5) . . . .
C1 C2 C3 C4 1.6(9) . . . .
C2 C3 C4 C5 -1.1(9) . . . .
C3 C4 C5 C6 0.0(9) . . . .
C4 C5 C6 C1 0.7(9) . . . .
C2 C1 C6 C5 -0.2(8) . . . .
N1 C1 C6 C5 -178.7(5) . . . .
Zn1 O1 C7 N1 82.0(6) . . . .
Zn1 O1 C7 C8 -100.2(6) . . . .
N2 N1 C7 O1 176.6(4) . . . .
C1 N1 C7 O1 11.0(8) . . . .
N2 N1 C7 C8 -1.7(5) . . . .
C1 N1 C7 C8 -167.3(5) . . . .
C12 N3 C8 C9 179.0(5) . . . .
C12 N3 C8 C7 0.0(8) . . . .
O1 C7 C8 C9 -177.1(5) . . . .
N1 C7 C8 C9 0.9(5) . . . .
O1 C7 C8 N3 2.1(9) . . . .
N1 C7 C8 N3 -179.9(5) . . . .
N1 N2 C9 C8 -1.3(6) . . . .
C11 N2 C9 C8 -172.4(5) . . . .
N1 N2 C9 C10 177.4(5) . . . .
C11 N2 C9 C10 6.3(9) . . . .
N3 C8 C9 N2 -179.0(4) . . . .
C7 C8 C9 N2 0.2(6) . . . .
N3 C8 C9 C10 2.4(8) . . . .
C7 C8 C9 C10 -178.4(5) . . . .
C8 N3 C12 C13 -179.2(4) . . . .
N3 C12 C13 C17 171.4(4) . . . .
N3 C12 C13 C14 -8.6(7) . . . .
C17 C13 C14 C15 0.6(7) . . . .
C12 C13 C14 C15 -179.4(5) . . . .
C13 C14 C15 C16 -0.7(8) . . . .
C17 N4 C16 C15 0.9(8) . . . .
Zn1 N4 C16 C15 -165.7(4) 4_566 . . .
C14 C15 C16 N4 -0.1(8) . . . .
C16 N4 C17 C13 -0.9(7) . . . .
Zn1 N4 C17 C13 165.6(4) 4_566 . . .
C14 C13 C17 N4 0.2(7) . . . .
C12 C13 C17 N4 -179.7(4) . . . .
